data_7063388
loop_
_publ_author_name
'Petrov, Pavel A.'
'Filippova, Elizaveta A.'
'Sukhikh, Taisiya S.'
'Sheven, Dmitriy G.'
'Novikov, Alexander S.'

_publ_section_title
;
 Adducts of a sterically hindered tellurium(iv) catecholate with diimines
;
_journal_issue 35
_journal_name_full 'New Journal of Chemistry'
_journal_page_first 15483
_journal_page_last 15492
_journal_paper_doi 10.1039/D4NJ02469A
_journal_volume 48
_journal_year 2024
_chemical_formula_moiety '2(C28 H40 O4 Te), 2(C14 H12 N2), C7 H8'
_chemical_formula_sum 'C91 H112 N4 O8 Te2'
_chemical_formula_weight 1645.04
_space_group_crystal_system triclinic
_space_group_IT_number 2
_space_group_name_Hall '-P 1'
_space_group_name_H-M_alt 'P -1'
_atom_sites_solution_hydrogens geom
_atom_sites_solution_primary dual
_audit_creation_date 2023-02-11
_audit_creation_method
;
Olex2 1.3
(compiled 2019.09.11 svn.r3662 for OlexSys, GUI svn.r5938)
;
_audit_update_record
;
2024-07-25 deposited with the CCDC.	2024-07-30 downloaded from the CCDC.
;
_cell_angle_alpha 80.2200(10)
_cell_angle_beta 86.4680(10)
_cell_angle_gamma 84.5760(10)
_cell_formula_units_Z 2
_cell_length_a 10.0622(2)
_cell_length_b 18.5721(5)
_cell_length_c 22.3625(6)
_cell_measurement_reflns_used 9911
_cell_measurement_temperature 150.15
_cell_measurement_theta_max 26.85
_cell_measurement_theta_min 2.27
_cell_volume 4095.42(18)
_computing_cell_refinement 'SAINT (Bruker-AXS, 2016)'
_computing_data_collection 'APEX3 (Bruker-AXS, 2016)'
_computing_data_reduction 'SAINT (Bruker-AXS, 2016)'
_computing_molecular_graphics 'Olex2 1.3 (Dolomanov et al., 2009)'
_computing_publication_material 'Olex2 1.3 (Dolomanov et al., 2009)'
_computing_structure_refinement 'ShelXL 2014/7 (Sheldrick, 2015)'
_computing_structure_solution 'SHELXT 2014/5 (Sheldrick, 2014)'
_diffrn_ambient_temperature 150.15
_diffrn_detector_area_resol_mean 7.41
_diffrn_detector_type 'Bruker PHOTON III area detector'
_diffrn_measured_fraction_theta_full 0.997
_diffrn_measured_fraction_theta_max 0.994
_diffrn_measurement_device_type 'Bruker D8 Venture diffractometer'
_diffrn_measurement_method '\f and \w scans'
_diffrn_radiation_monochromator 'Incoatec HELIOS multilayer mirrors'
_diffrn_radiation_type MoK\a
_diffrn_radiation_wavelength 0.71073
_diffrn_reflns_av_R_equivalents 0.0461
_diffrn_reflns_av_unetI/netI 0.0553
_diffrn_reflns_Laue_measured_fraction_full 0.997
_diffrn_reflns_Laue_measured_fraction_max 0.994
_diffrn_reflns_limit_h_max 12
_diffrn_reflns_limit_h_min -12
_diffrn_reflns_limit_k_max 23
_diffrn_reflns_limit_k_min -23
_diffrn_reflns_limit_l_max 28
_diffrn_reflns_limit_l_min -28
_diffrn_reflns_number 56055
_diffrn_reflns_point_group_measured_fraction_full 0.997
_diffrn_reflns_point_group_measured_fraction_max 0.994
_diffrn_reflns_theta_full 25.242
_diffrn_reflns_theta_max 27.103
_diffrn_reflns_theta_min 2.035
_diffrn_source 'Incoatec IuS3.0 microfocus X-ray tube'
_diffrn_source_current 1.4
_diffrn_source_power 0.07
_diffrn_source_voltage 50.0
_diffrn_standards_number 0
_exptl_absorpt_coefficient_mu 0.770
_exptl_absorpt_correction_T_max 0.7455
_exptl_absorpt_correction_T_min 0.6914
_exptl_absorpt_correction_type multi-scan
_exptl_absorpt_process_details
'SADABS-2016/2 (Bruker,2016/2) was used for absorption correction. wR2(int) was 0.0975 before and 0.0510 after correction. The Ratio of minimum to maximum transmission is 0.9274. The \l/2 correction factor is Not present.'
_exptl_crystal_colour yellow
_exptl_crystal_density_diffrn 1.334
_exptl_crystal_description needle
_exptl_crystal_F_000 1708
_exptl_crystal_size_max 0.2
_exptl_crystal_size_mid 0.11
_exptl_crystal_size_min 0.07
_refine_diff_density_max 0.664
_refine_diff_density_min -0.541
_refine_diff_density_rms 0.074
_refine_ls_extinction_method none
_refine_ls_goodness_of_fit_ref 0.995
_refine_ls_hydrogen_treatment constr
_refine_ls_matrix_type full
_refine_ls_number_parameters 1016
_refine_ls_number_reflns 17956
_refine_ls_number_restraints 223
_refine_ls_restrained_S_all 1.002
_refine_ls_R_factor_all 0.0590
_refine_ls_R_factor_gt 0.0376
_refine_ls_shift/su_max 0.001
_refine_ls_shift/su_mean 0.000
_refine_ls_structure_factor_coef Fsqd
_refine_ls_weighting_details 'w=1/[\s^2^(Fo^2^)+(0.0480P)^2^] where P=(Fo^2^+2Fc^2^)/3'
_refine_ls_weighting_scheme calc
_refine_ls_wR_factor_gt 0.0852
_refine_ls_wR_factor_ref 0.0938
_reflns_Friedel_coverage 0.000
_reflns_number_gt 13542
_reflns_number_total 17956
_reflns_threshold_expression 'I > 2\s(I)'
_cod_data_source_file d4nj02469a3.cif
_cod_data_source_block 5
_cod_depositor_comments 'Adding full bibliography for 7063385--7063390.cif.'
_cod_original_cell_volume 4095.43(18)
_cod_database_code 7063388
_shelx_shelxl_version_number 2014/7
_shelx_space_group_comment
;
The symmetry employed for this shelxl refinement is uniquely defined
by the following loop, which should always be used as a source of
symmetry information in preference to the above space-group names.
They are only intended as comments.
;
_shelx_estimated_absorpt_t_max 0.948
_shelx_estimated_absorpt_t_min 0.861
_olex2_refinement_description
;
1. Restrained distances
 C1S-C2S \\sim C1A-C2A
 with sigma of 0.01
2. Uiso/Uaniso restraints and constraints
C1S \\sim C2S \\sim C3S \\sim C4S \\sim C5S \\sim C6S \\sim C7S \\sim C1A \\sim
C2A \\sim C3A \\sim C4A \\sim C5A \\sim C6A \\sim C7A: within 2A with sigma of
0.01 and sigma for terminal atoms of 0.01 within 2A
3. Others
 Sof(C1A)=Sof(H1AA)=Sof(H1AB)=Sof(H1AC)=Sof(C2A)=Sof(C3A)=Sof(H3A)=Sof(C4A)=
 Sof(H4A)=Sof(C5A)=Sof(H5A)=Sof(C6A)=Sof(H6A)=Sof(C7A)=Sof(H7A)=1-FVAR(1)
 Sof(C1S)=Sof(H1SA)=Sof(H1SB)=Sof(H1SC)=Sof(C2S)=Sof(C3S)=Sof(H3S)=Sof(C4S)=
 Sof(H4S)=Sof(C5S)=Sof(H5S)=Sof(C6S)=Sof(H6S)=Sof(C7S)=Sof(H7S)=FVAR(1)
4.a Me refined as rotating group:
 C84(H84A,H84B,H84C), C1S(H1SA,H1SB,H1SC)
4.b Aromatic/amide H refined with riding coordinates:
 C4(H4), C5(H5), C18(H18), C19(H19), C32(H32), C33(H33), C46(H46), C47(H47),
 C57(H57), C58(H58), C65(H65), C66(H66), C67(H67), C68(H68), C71(H71), C72(H72),
  C79(H79), C80(H80), C81(H81), C82(H82), C3S(H3S), C4S(H4S), C5S(H5S),
 C6S(H6S), C7S(H7S), C3A(H3A), C4A(H4A), C5A(H5A), C6A(H6A), C7A(H7A)
4.c Fitted hexagon refined as free rotating group:
 C2S(C3S,C4S,C5S,C6S,C7S), C2A(C3A,C4A,C5A,C6A,C7A)
4.d Idealised Me refined as rotating group:
 C8(H8A,H8B,H8C), C9(H9A,H9B,H9C), C10(H10A,H10B,H10C), C12(H12A,H12B,H12C),
 C13(H13A,H13B,H13C), C14(H14A,H14B,H14C), C22(H22A,H22B,H22C), C23(H23A,H23B,
 H23C), C24(H24A,H24B,H24C), C26(H26A,H26B,H26C), C27(H27A,H27B,H27C), C28(H28A,
 H28B,H28C), C36(H36A,H36B,H36C), C37(H37A,H37B,H37C), C38(H38A,H38B,H38C),
 C40(H40A,H40B,H40C), C41(H41A,H41B,H41C), C42(H42A,H42B,H42C), C50(H50A,H50B,
 H50C), C51(H51A,H51B,H51C), C52(H52A,H52B,H52C), C54(H54A,H54B,H54C), C55(H55A,
 H55B,H55C), C56(H56A,H56B,H56C), C69(H69A,H69B,H69C), C70(H70A,H70B,H70C),
 C83(H83A,H83B,H83C), C1A(H1AA,H1AB,H1AC)
;
_olex2_submission_special_instructions 'No special instructions were received'

loop_
_space_group_symop_operation_xyz
'x, y, z'
'-x, -y, -z'

loop_
_atom_site_label
_atom_site_type_symbol
_atom_site_fract_x
_atom_site_fract_y
_atom_site_fract_z
_atom_site_U_iso_or_equiv
_atom_site_adp_type
_atom_site_occupancy
_atom_site_site_symmetry_order
_atom_site_calc_flag
_atom_site_refinement_flags_posn
_atom_site_refinement_flags_adp
_atom_site_refinement_flags_occupancy
_atom_site_disorder_assembly
_atom_site_disorder_group
Te1 Te 0.51429(2) 0.93601(2) 0.25424(2) 0.02530(6) Uani 1 1 d . . . . .
Te2 Te 0.62461(2) 0.64092(2) 0.21970(2) 0.02765(6) Uani 1 1 d . . . . .
O1 O 0.37696(18) 1.00254(10) 0.21184(8) 0.0277(4) Uani 1 1 d . . . . .
O2 O 0.38709(18) 0.95198(9) 0.32666(8) 0.0270(4) Uani 1 1 d . . . . .
O3 O 0.59592(18) 1.01603(10) 0.28265(8) 0.0288(4) Uani 1 1 d . . . . .
O4 O 0.63548(19) 0.97146(10) 0.18013(8) 0.0305(4) Uani 1 1 d . . . . .
O5 O 0.56078(18) 0.56852(10) 0.17561(8) 0.0290(4) Uani 1 1 d . . . . .
O6 O 0.52099(19) 0.57975(10) 0.28765(8) 0.0294(4) Uani 1 1 d . . . . .
O7 O 0.77556(18) 0.57439(10) 0.25097(8) 0.0290(4) Uani 1 1 d . . . . .
O8 O 0.75427(19) 0.65680(10) 0.14611(8) 0.0319(4) Uani 1 1 d . . . . .
N1 N 0.4810(2) 0.84942(13) 0.16465(10) 0.0337(6) Uani 1 1 d . . . . .
N2 N 0.3236(2) 0.82912(12) 0.26786(10) 0.0328(6) Uani 1 1 d . . . . .
N3 N 0.6042(3) 0.71042(13) 0.32687(11) 0.0362(6) Uani 1 1 d . . . . .
N4 N 0.7919(3) 0.75465(13) 0.23929(11) 0.0369(6) Uani 1 1 d . . . . .
C1 C 0.2953(3) 1.04124(14) 0.25023(12) 0.0251(6) Uani 1 1 d . . . . .
C2 C 0.2999(3) 1.01334(14) 0.31220(12) 0.0272(6) Uani 1 1 d . . . . .
C3 C 0.2223(3) 1.04655(16) 0.35557(13) 0.0316(6) Uani 1 1 d . . . . .
C4 C 0.1413(3) 1.10845(18) 0.33220(15) 0.0419(8) Uani 1 1 d . . . . .
H4 H 0.0842 1.1322 0.3597 0.050 Uiso 1 1 calc R U . . .
C5 C 0.1396(3) 1.13734(17) 0.27097(14) 0.0405(7) Uani 1 1 d . . . . .
H5 H 0.0821 1.1800 0.2581 0.049 Uiso 1 1 calc R U . . .
C6 C 0.2193(3) 1.10587(16) 0.22765(13) 0.0319(7) Uani 1 1 d . . . . .
C7 C 0.2304(3) 1.01821(16) 0.42386(13) 0.0339(7) Uani 1 1 d . . . . .
C8 C 0.1370(3) 1.0656(2) 0.46138(14) 0.0508(9) Uani 1 1 d . . . . .
H8A H 0.1483 1.0478 0.5047 0.076 Uiso 1 1 calc R U . . .
H8B H 0.0441 1.0625 0.4519 0.076 Uiso 1 1 calc R U . . .
H8C H 0.1589 1.1167 0.4515 0.076 Uiso 1 1 calc R U . . .
C9 C 0.1926(3) 0.93880(18) 0.43960(14) 0.0449(8) Uani 1 1 d . . . . .
H9A H 0.2583 0.9067 0.4201 0.067 Uiso 1 1 calc R U . . .
H9B H 0.1038 0.9358 0.4249 0.067 Uiso 1 1 calc R U . . .
H9C H 0.1915 0.9232 0.4837 0.067 Uiso 1 1 calc R U . . .
C10 C 0.3729(3) 1.02171(17) 0.44339(13) 0.0404(7) Uani 1 1 d . . . . .
H10A H 0.4362 0.9937 0.4192 0.061 Uiso 1 1 calc R U . . .
H10B H 0.3791 1.0008 0.4865 0.061 Uiso 1 1 calc R U . . .
H10C H 0.3944 1.0729 0.4370 0.061 Uiso 1 1 calc R U . . .
C11 C 0.2272(3) 1.14034(16) 0.16025(14) 0.0368(7) Uani 1 1 d . . . . .
C12 C 0.1822(4) 1.0881(2) 0.12042(15) 0.0529(9) Uani 1 1 d . . . . .
H12A H 0.2396 1.0420 0.1265 0.079 Uiso 1 1 calc R U . . .
H12B H 0.1889 1.1109 0.0776 0.079 Uiso 1 1 calc R U . . .
H12C H 0.0893 1.0780 0.1318 0.079 Uiso 1 1 calc R U . . .
C13 C 0.3727(3) 1.15797(18) 0.14197(15) 0.0472(9) Uani 1 1 d . . . . .
H13A H 0.4028 1.1882 0.1695 0.071 Uiso 1 1 calc R U . . .
H13B H 0.3770 1.1847 0.1002 0.071 Uiso 1 1 calc R U . . .
H13C H 0.4307 1.1122 0.1445 0.071 Uiso 1 1 calc R U . . .
C14 C 0.1388(3) 1.21251(18) 0.14785(16) 0.0519(9) Uani 1 1 d . . . . .
H14A H 0.0452 1.2032 0.1583 0.078 Uiso 1 1 calc R U . . .
H14B H 0.1485 1.2337 0.1047 0.078 Uiso 1 1 calc R U . . .
H14C H 0.1660 1.2469 0.1726 0.078 Uiso 1 1 calc R U . . .
C15 C 0.6622(3) 1.06208(15) 0.23796(12) 0.0276(6) Uani 1 1 d . . . . .
C16 C 0.6815(3) 1.03806(15) 0.18187(12) 0.0287(6) Uani 1 1 d . . . . .
C17 C 0.7425(3) 1.08091(16) 0.13147(13) 0.0329(7) Uani 1 1 d . . . . .
C18 C 0.7822(3) 1.14723(16) 0.14290(14) 0.0391(7) Uani 1 1 d . . . . .
H18 H 0.8240 1.1784 0.1105 0.047 Uiso 1 1 calc R U . . .
C19 C 0.7638(3) 1.16991(17) 0.19874(15) 0.0417(8) Uani 1 1 d . . . . .
H19 H 0.7939 1.2156 0.2033 0.050 Uiso 1 1 calc R U . . .
C20 C 0.7026(3) 1.12790(15) 0.24874(14) 0.0332(7) Uani 1 1 d . . . . .
C21 C 0.7623(3) 1.05575(17) 0.06925(13) 0.0371(7) Uani 1 1 d . . . . .
C22 C 0.6248(3) 1.0479(2) 0.04546(14) 0.0487(9) Uani 1 1 d . . . . .
H22A H 0.5774 1.0126 0.0747 0.073 Uiso 1 1 calc R U . . .
H22B H 0.6371 1.0304 0.0063 0.073 Uiso 1 1 calc R U . . .
H22C H 0.5725 1.0956 0.0402 0.073 Uiso 1 1 calc R U . . .
C23 C 0.8502(3) 0.98376(17) 0.07445(14) 0.0423(8) Uani 1 1 d . . . . .
H23A H 0.9402 0.9917 0.0850 0.064 Uiso 1 1 calc R U . . .
H23B H 0.8552 0.9659 0.0355 0.064 Uiso 1 1 calc R U . . .
H23C H 0.8119 0.9474 0.1061 0.064 Uiso 1 1 calc R U . . .
C24 C 0.8315(3) 1.11208(19) 0.02165(15) 0.0513(9) Uani 1 1 d . . . . .
H24A H 0.7784 1.1595 0.0177 0.077 Uiso 1 1 calc R U . . .
H24B H 0.8393 1.0950 -0.0177 0.077 Uiso 1 1 calc R U . . .
H24C H 0.9208 1.1175 0.0346 0.077 Uiso 1 1 calc R U . . .
C25 C 0.6762(3) 1.15328(16) 0.31061(15) 0.0393(7) Uani 1 1 d . . . . .
C26 C 0.5242(3) 1.16749(17) 0.32219(15) 0.0430(8) Uani 1 1 d . . . . .
H26A H 0.4813 1.1224 0.3216 0.064 Uiso 1 1 calc R U . . .
H26B H 0.4885 1.2063 0.2904 0.064 Uiso 1 1 calc R U . . .
H26C H 0.5061 1.1828 0.3619 0.064 Uiso 1 1 calc R U . . .
C27 C 0.7347(3) 1.09531(17) 0.36208(14) 0.0467(8) Uani 1 1 d . . . . .
H27A H 0.6902 1.0501 0.3648 0.070 Uiso 1 1 calc R U . . .
H27B H 0.7205 1.1138 0.4007 0.070 Uiso 1 1 calc R U . . .
H27C H 0.8307 1.0851 0.3535 0.070 Uiso 1 1 calc R U . . .
C28 C 0.7390(3) 1.22484(17) 0.31210(17) 0.0513(9) Uani 1 1 d . . . . .
H28A H 0.7190 1.2398 0.3519 0.077 Uiso 1 1 calc R U . . .
H28B H 0.7022 1.2632 0.2803 0.077 Uiso 1 1 calc R U . . .
H28C H 0.8361 1.2173 0.3051 0.077 Uiso 1 1 calc R U . . .
C29 C 0.5198(3) 0.50643(15) 0.21305(12) 0.0267(6) Uani 1 1 d . . . . .
C30 C 0.5026(3) 0.51203(14) 0.27442(12) 0.0259(6) Uani 1 1 d . . . . .
C31 C 0.4725(3) 0.45227(15) 0.31846(12) 0.0293(6) Uani 1 1 d . . . . .
C32 C 0.4554(3) 0.38835(16) 0.29639(13) 0.0351(7) Uani 1 1 d . . . . .
H32 H 0.4340 0.3462 0.3245 0.042 Uiso 1 1 calc R U . . .
C33 C 0.4681(3) 0.38364(16) 0.23509(14) 0.0378(7) Uani 1 1 d . . . . .
H33 H 0.4528 0.3388 0.2226 0.045 Uiso 1 1 calc R U . . .
C34 C 0.5026(3) 0.44228(16) 0.19116(13) 0.0316(6) Uani 1 1 d . . . . .
C35 C 0.4614(3) 0.45696(16) 0.38654(12) 0.0348(7) Uani 1 1 d . . . . .
C36 C 0.4465(4) 0.38123(19) 0.42476(14) 0.0559(10) Uani 1 1 d . . . . .
H36A H 0.4483 0.3847 0.4680 0.084 Uiso 1 1 calc R U . . .
H36B H 0.5203 0.3467 0.4140 0.084 Uiso 1 1 calc R U . . .
H36C H 0.3613 0.3639 0.4168 0.084 Uiso 1 1 calc R U . . .
C37 C 0.5888(3) 0.48475(19) 0.40517(13) 0.0438(8) Uani 1 1 d . . . . .
H37A H 0.6008 0.5335 0.3818 0.066 Uiso 1 1 calc R U . . .
H37B H 0.6659 0.4509 0.3970 0.066 Uiso 1 1 calc R U . . .
H37C H 0.5812 0.4876 0.4486 0.066 Uiso 1 1 calc R U . . .
C38 C 0.3395(3) 0.50762(19) 0.39916(14) 0.0451(8) Uani 1 1 d . . . . .
H38A H 0.3451 0.5553 0.3729 0.068 Uiso 1 1 calc R U . . .
H38B H 0.3361 0.5142 0.4418 0.068 Uiso 1 1 calc R U . . .
H38C H 0.2587 0.4861 0.3909 0.068 Uiso 1 1 calc R U . . .
C39 C 0.5217(3) 0.43678(18) 0.12353(14) 0.0416(8) Uani 1 1 d . . . . .
C40 C 0.4875(5) 0.3622(2) 0.11140(17) 0.0802(15) Uani 1 1 d . . . . .
H40A H 0.3955 0.3542 0.1262 0.120 Uiso 1 1 calc R U . . .
H40B H 0.5489 0.3235 0.1326 0.120 Uiso 1 1 calc R U . . .
H40C H 0.4961 0.3613 0.0676 0.120 Uiso 1 1 calc R U . . .
C41 C 0.6670(3) 0.4462(2) 0.10273(16) 0.0553(10) Uani 1 1 d . . . . .
H41A H 0.6802 0.4404 0.0600 0.083 Uiso 1 1 calc R U . . .
H41B H 0.7253 0.4091 0.1275 0.083 Uiso 1 1 calc R U . . .
H41C H 0.6889 0.4952 0.1073 0.083 Uiso 1 1 calc R U . . .
C42 C 0.4297(3) 0.4957(2) 0.08703(14) 0.0567(10) Uani 1 1 d . . . . .
H42A H 0.3373 0.4913 0.1029 0.085 Uiso 1 1 calc R U . . .
H42B H 0.4365 0.4895 0.0443 0.085 Uiso 1 1 calc R U . . .
H42C H 0.4562 0.5442 0.0905 0.085 Uiso 1 1 calc R U . . .
C43 C 0.8719(3) 0.55968(15) 0.20667(13) 0.0306(6) Uani 1 1 d . . . . .
C44 C 0.8603(3) 0.60473(15) 0.15014(13) 0.0321(6) Uani 1 1 d . . . . .
C45 C 0.9511(3) 0.59663(17) 0.10122(14) 0.0376(7) Uani 1 1 d . . . . .
C46 C 1.0529(3) 0.5407(2) 0.11372(17) 0.0518(9) Uani 1 1 d . . . . .
H46 H 1.1194 0.5338 0.0827 0.062 Uiso 1 1 calc R U . . .
C47 C 1.0618(3) 0.4948(2) 0.16905(17) 0.0557(10) Uani 1 1 d . . . . .
H47 H 1.1335 0.4575 0.1742 0.067 Uiso 1 1 calc R U . . .
C48 C 0.9699(3) 0.50081(17) 0.21794(15) 0.0393(7) Uani 1 1 d . . . . .
C49 C 0.9370(3) 0.6433(2) 0.03813(15) 0.0452(8) Uani 1 1 d . . . . .
C50 C 1.0520(4) 0.6256(2) -0.00632(16) 0.0628(11) Uani 1 1 d . . . . .
H50A H 1.1369 0.6331 0.0100 0.094 Uiso 1 1 calc R U . . .
H50B H 1.0404 0.6580 -0.0454 0.094 Uiso 1 1 calc R U . . .
H50C H 1.0525 0.5745 -0.0121 0.094 Uiso 1 1 calc R U . . .
C51 C 0.9330(4) 0.72495(19) 0.04163(15) 0.0541(9) Uani 1 1 d . . . . .
H51A H 0.8529 0.7393 0.0655 0.081 Uiso 1 1 calc R U . . .
H51B H 0.9306 0.7535 0.0005 0.081 Uiso 1 1 calc R U . . .
H51C H 1.0128 0.7344 0.0611 0.081 Uiso 1 1 calc R U . . .
C52 C 0.8065(4) 0.6271(2) 0.01233(15) 0.0573(10) Uani 1 1 d . . . . .
H52A H 0.8119 0.5754 0.0075 0.086 Uiso 1 1 calc R U . . .
H52B H 0.7936 0.6582 -0.0272 0.086 Uiso 1 1 calc R U . . .
H52C H 0.7310 0.6373 0.0403 0.086 Uiso 1 1 calc R U . . .
C53 C 0.9668(3) 0.44293(16) 0.27546(15) 0.0416(8) Uani 1 1 d . . . . .
C54 C 0.9688(4) 0.47596(19) 0.33349(16) 0.0619(11) Uani 1 1 d . . . . .
H54A H 1.0553 0.4956 0.3353 0.093 Uiso 1 1 calc R U . . .
H54B H 0.9554 0.4379 0.3689 0.093 Uiso 1 1 calc R U . . .
H54C H 0.8972 0.5156 0.3335 0.093 Uiso 1 1 calc R U . . .
C55 C 0.8380(3) 0.40473(17) 0.27814(16) 0.0464(8) Uani 1 1 d . . . . .
H55A H 0.7608 0.4410 0.2792 0.070 Uiso 1 1 calc R U . . .
H55B H 0.8346 0.3675 0.3148 0.070 Uiso 1 1 calc R U . . .
H55C H 0.8359 0.3813 0.2422 0.070 Uiso 1 1 calc R U . . .
C56 C 1.0848(4) 0.3838(2) 0.2758(2) 0.0871(16) Uani 1 1 d . . . . .
H56A H 1.0817 0.3589 0.2407 0.131 Uiso 1 1 calc R U . . .
H56B H 1.0789 0.3479 0.3133 0.131 Uiso 1 1 calc R U . . .
H56C H 1.1691 0.4068 0.2737 0.131 Uiso 1 1 calc R U . . .
C57 C 0.5590(3) 0.85737(17) 0.11466(14) 0.0402(7) Uani 1 1 d . . . . .
H57 H 0.6218 0.8932 0.1100 0.048 Uiso 1 1 calc R U . . .
C58 C 0.5543(3) 0.81616(17) 0.06832(14) 0.0429(8) Uani 1 1 d . . . . .
H58 H 0.6131 0.8245 0.0334 0.052 Uiso 1 1 calc R U . . .
C59 C 0.4659(3) 0.76391(17) 0.07262(14) 0.0404(7) Uani 1 1 d . . . . .
C60 C 0.3833(3) 0.75226(15) 0.12628(13) 0.0327(7) Uani 1 1 d . . . . .
C61 C 0.3937(3) 0.79658(14) 0.17134(13) 0.0299(6) Uani 1 1 d . . . . .
C62 C 0.3145(3) 0.78390(14) 0.22687(12) 0.0280(6) Uani 1 1 d . . . . .
C63 C 0.2308(3) 0.72552(15) 0.23761(13) 0.0331(7) Uani 1 1 d . . . . .
C64 C 0.1575(3) 0.71289(16) 0.29393(14) 0.0375(7) Uani 1 1 d . . . . .
C65 C 0.1694(3) 0.75886(17) 0.33395(14) 0.0431(8) Uani 1 1 d . . . . .
H65 H 0.1213 0.7521 0.3721 0.052 Uiso 1 1 calc R U . . .
C66 C 0.2526(3) 0.81645(17) 0.31920(14) 0.0407(8) Uani 1 1 d . . . . .
H66 H 0.2579 0.8481 0.3480 0.049 Uiso 1 1 calc R U . . .
C67 C 0.2928(3) 0.69555(16) 0.13807(15) 0.0409(8) Uani 1 1 d . . . . .
H67 H 0.2827 0.6668 0.1076 0.049 Uiso 1 1 calc R U . . .
C68 C 0.2225(3) 0.68239(16) 0.19090(15) 0.0394(8) Uani 1 1 d . . . . .
H68 H 0.1657 0.6435 0.1976 0.047 Uiso 1 1 calc R U . . .
C69 C 0.4580(4) 0.72007(19) 0.02244(15) 0.0529(9) Uani 1 1 d . . . . .
H69A H 0.5171 0.7387 -0.0120 0.079 Uiso 1 1 calc R U . . .
H69B H 0.3658 0.7246 0.0095 0.079 Uiso 1 1 calc R U . . .
H69C H 0.4858 0.6684 0.0372 0.079 Uiso 1 1 calc R U . . .
C70 C 0.0708(4) 0.64998(18) 0.30889(16) 0.0534(10) Uani 1 1 d . . . . .
H70A H 0.0253 0.6510 0.3488 0.080 Uiso 1 1 calc R U . . .
H70B H 0.1264 0.6036 0.3096 0.080 Uiso 1 1 calc R U . . .
H70C H 0.0042 0.6543 0.2780 0.080 Uiso 1 1 calc R U . . .
C71 C 0.5109(3) 0.69132(17) 0.36833(14) 0.0412(8) Uani 1 1 d . . . . .
H71 H 0.4603 0.6523 0.3631 0.049 Uiso 1 1 calc R U . . .
C72 C 0.4803(3) 0.72417(17) 0.41969(14) 0.0430(8) Uani 1 1 d . . . . .
H72 H 0.4116 0.7071 0.4482 0.052 Uiso 1 1 calc R U . . .
C73 C 0.5492(3) 0.78090(16) 0.42904(14) 0.0410(8) Uani 1 1 d . . . . .
C74 C 0.6490(3) 0.80479(15) 0.38443(14) 0.0384(7) Uani 1 1 d . . . . .
C75 C 0.6735(3) 0.76786(15) 0.33384(13) 0.0333(7) Uani 1 1 d . . . . .
C76 C 0.7729(3) 0.79178(15) 0.28690(14) 0.0347(7) Uani 1 1 d . . . . .
C77 C 0.8433(3) 0.85310(16) 0.29145(15) 0.0396(8) Uani 1 1 d . . . . .
C78 C 0.9354(3) 0.87779(16) 0.24375(16) 0.0442(8) Uani 1 1 d . . . . .
C79 C 0.9537(3) 0.83880(17) 0.19671(16) 0.0464(8) Uani 1 1 d . . . . .
H79 H 1.0158 0.8531 0.1641 0.056 Uiso 1 1 calc R U . . .
C80 C 0.8817(3) 0.77816(17) 0.19646(16) 0.0447(8) Uani 1 1 d . . . . .
H80 H 0.8983 0.7521 0.1633 0.054 Uiso 1 1 calc R U . . .
C81 C 0.7242(4) 0.86554(17) 0.38731(16) 0.0471(9) Uani 1 1 d . . . . .
H81 H 0.7090 0.8906 0.4211 0.057 Uiso 1 1 calc R U . . .
C82 C 0.8157(4) 0.88818(17) 0.34367(17) 0.0485(9) Uani 1 1 d . . . . .
H82 H 0.8636 0.9287 0.3475 0.058 Uiso 1 1 calc R U . . .
C83 C 0.5211(4) 0.81570(18) 0.48532(15) 0.0523(9) Uani 1 1 d . . . . .
H83A H 0.4459 0.7938 0.5093 0.078 Uiso 1 1 calc R U . . .
H83B H 0.4988 0.8685 0.4735 0.078 Uiso 1 1 calc R U . . .
H83C H 0.6005 0.8074 0.5097 0.078 Uiso 1 1 calc R U . . .
C84 C 1.0096(4) 0.94519(18) 0.24360(18) 0.0585(10) Uani 1 1 d . . . . .
H84A H 1.0806 0.9477 0.2115 0.088 Uiso 1 1 calc R U . . .
H84B H 1.0490 0.9422 0.2830 0.088 Uiso 1 1 calc R U . . .
H84C H 0.9472 0.9892 0.2362 0.088 Uiso 1 1 calc R U . . .
C1S C 1.1678(6) 0.3883(4) 0.5512(3) 0.0798(18) Uani 0.730(4) 1 d D U P A 1
H1SA H 1.2563 0.3709 0.5360 0.120 Uiso 0.730(4) 1 calc R U P A 1
H1SB H 1.1610 0.3748 0.5955 0.120 Uiso 0.730(4) 1 calc R U P A 1
H1SC H 1.1547 0.4418 0.5400 0.120 Uiso 0.730(4) 1 calc R U P A 1
C2S C 1.0620(3) 0.3537(2) 0.52368(17) 0.0572(12) Uani 0.730(4) 1 d DG U P A 1
C3S C 0.9349(4) 0.39032(18) 0.52285(17) 0.0688(15) Uani 0.730(4) 1 d G U P A 1
H3S H 0.9187 0.4344 0.5393 0.083 Uiso 0.730(4) 1 calc R U P A 1
C4S C 0.8316(3) 0.3624(2) 0.49789(18) 0.0755(16) Uani 0.730(4) 1 d G U P A 1
H4S H 0.7447 0.3875 0.4973 0.091 Uiso 0.730(4) 1 calc R U P A 1
C5S C 0.8553(4) 0.2980(2) 0.47376(19) 0.0699(15) Uani 0.730(4) 1 d G U P A 1
H5S H 0.7847 0.2789 0.4567 0.084 Uiso 0.730(4) 1 calc R U P A 1
C6S C 0.9824(5) 0.2614(2) 0.4746(2) 0.0978(18) Uani 0.730(4) 1 d G U P A 1
H6S H 0.9986 0.2173 0.4581 0.117 Uiso 0.730(4) 1 calc R U P A 1
C7S C 1.0857(3) 0.2892(2) 0.4996(2) 0.0859(18) Uani 0.730(4) 1 d G U P A 1
H7S H 1.1726 0.2642 0.5001 0.103 Uiso 0.730(4) 1 calc R U P A 1
C1A C 0.8920(16) 0.2500(9) 0.4772(9) 0.077(3) Uani 0.270(4) 1 d D U P A 2
H1AA H 0.9291 0.2017 0.4968 0.115 Uiso 0.270(4) 1 calc R U P A 2
H1AB H 0.9034 0.2536 0.4330 0.115 Uiso 0.270(4) 1 calc R U P A 2
H1AC H 0.7966 0.2566 0.4888 0.115 Uiso 0.270(4) 1 calc R U P A 2
C2A C 0.9632(11) 0.3082(5) 0.4972(6) 0.076(2) Uani 0.270(4) 1 d DG U P A 2
C3A C 0.9012(8) 0.3784(6) 0.4964(5) 0.061(2) Uani 0.270(4) 1 d G U P A 2
H3A H 0.8130 0.3899 0.4827 0.073 Uiso 0.270(4) 1 calc R U P A 2
C4A C 0.9681(10) 0.4318(4) 0.5158(5) 0.074(3) Uani 0.270(4) 1 d G U P A 2
H4A H 0.9256 0.4798 0.5153 0.088 Uiso 0.270(4) 1 calc R U P A 2
C5A C 1.0970(10) 0.4149(5) 0.5360(5) 0.065(3) Uani 0.270(4) 1 d G U P A 2
H5A H 1.1427 0.4514 0.5492 0.078 Uiso 0.270(4) 1 calc R U P A 2
C6A C 1.1591(8) 0.3447(6) 0.5367(6) 0.077(3) Uani 0.270(4) 1 d G U P A 2
H6A H 1.2472 0.3332 0.5505 0.093 Uiso 0.270(4) 1 calc R U P A 2
C7A C 1.0922(11) 0.2913(5) 0.5173(6) 0.071(2) Uani 0.270(4) 1 d G U P A 2
H7A H 1.1346 0.2433 0.5179 0.086 Uiso 0.270(4) 1 calc R U P A 2

loop_
_atom_site_aniso_label
_atom_site_aniso_U_11
_atom_site_aniso_U_22
_atom_site_aniso_U_33
_atom_site_aniso_U_23
_atom_site_aniso_U_13
_atom_site_aniso_U_12
Te1 0.02971(10) 0.02250(9) 0.02430(10) -0.00394(7) -0.00142(7) -0.00507(7)
Te2 0.03224(11) 0.02352(10) 0.02641(10) -0.00155(7) -0.00308(8) -0.00184(8)
O1 0.0302(10) 0.0283(10) 0.0243(9) -0.0014(8) -0.0018(8) -0.0059(8)
O2 0.0348(11) 0.0225(9) 0.0234(9) -0.0011(8) -0.0004(8) -0.0068(8)
O3 0.0316(11) 0.0275(10) 0.0289(10) -0.0058(8) -0.0013(8) -0.0082(8)
O4 0.0325(11) 0.0303(10) 0.0299(10) -0.0065(8) 0.0028(8) -0.0082(8)
O5 0.0327(11) 0.0306(10) 0.0240(10) -0.0033(8) -0.0018(8) -0.0054(8)
O6 0.0370(11) 0.0262(10) 0.0257(10) -0.0057(8) 0.0001(8) -0.0049(8)
O7 0.0306(10) 0.0258(10) 0.0296(10) -0.0013(8) -0.0044(8) -0.0015(8)
O8 0.0322(11) 0.0308(10) 0.0306(10) 0.0010(8) -0.0026(9) -0.0021(9)
N1 0.0405(15) 0.0329(13) 0.0294(13) -0.0088(11) -0.0015(11) -0.0057(11)
N2 0.0429(15) 0.0275(12) 0.0300(13) -0.0078(11) -0.0010(11) -0.0088(11)
N3 0.0468(16) 0.0277(13) 0.0356(14) -0.0071(11) -0.0042(12) -0.0055(11)
N4 0.0432(15) 0.0298(13) 0.0375(14) -0.0022(11) -0.0063(12) -0.0054(12)
C1 0.0213(14) 0.0268(14) 0.0281(14) -0.0049(12) 0.0018(11) -0.0084(11)
C2 0.0263(14) 0.0250(14) 0.0315(15) -0.0038(12) -0.0013(12) -0.0090(12)
C3 0.0286(15) 0.0352(16) 0.0334(16) -0.0105(13) 0.0012(13) -0.0083(13)
C4 0.0356(18) 0.0475(19) 0.0428(19) -0.0151(15) 0.0051(15) 0.0044(15)
C5 0.0321(17) 0.0412(18) 0.0452(19) -0.0046(15) 0.0002(14) 0.0071(14)
C6 0.0245(15) 0.0365(16) 0.0341(16) -0.0021(13) -0.0026(13) -0.0054(12)
C7 0.0352(17) 0.0385(17) 0.0308(15) -0.0126(13) 0.0027(13) -0.0070(13)
C8 0.052(2) 0.065(2) 0.0363(18) -0.0182(17) 0.0075(16) 0.0002(18)
C9 0.057(2) 0.051(2) 0.0281(16) -0.0072(15) 0.0054(15) -0.0199(17)
C10 0.0471(19) 0.0456(19) 0.0312(16) -0.0106(14) -0.0049(14) -0.0083(15)
C11 0.0305(16) 0.0377(17) 0.0385(17) 0.0059(14) -0.0058(13) -0.0034(13)
C12 0.058(2) 0.061(2) 0.0378(18) 0.0044(17) -0.0154(17) -0.0089(18)
C13 0.0345(18) 0.051(2) 0.0484(19) 0.0153(16) 0.0030(15) -0.0077(15)
C14 0.044(2) 0.048(2) 0.055(2) 0.0132(17) -0.0058(17) 0.0041(16)
C15 0.0230(14) 0.0277(14) 0.0315(15) -0.0017(12) -0.0003(12) -0.0051(11)
C16 0.0230(14) 0.0291(15) 0.0336(15) -0.0031(12) -0.0029(12) -0.0025(12)
C17 0.0258(15) 0.0371(16) 0.0336(16) -0.0009(13) 0.0006(12) -0.0024(12)
C18 0.0325(17) 0.0367(17) 0.0455(19) 0.0025(14) 0.0041(14) -0.0098(14)
C19 0.0368(18) 0.0349(17) 0.055(2) -0.0080(15) 0.0031(16) -0.0152(14)
C20 0.0279(15) 0.0295(15) 0.0435(17) -0.0082(13) -0.0013(13) -0.0058(12)
C21 0.0288(16) 0.0478(19) 0.0314(16) 0.0017(14) 0.0015(13) -0.0036(14)
C22 0.045(2) 0.064(2) 0.0360(18) -0.0009(16) -0.0045(15) -0.0086(17)
C23 0.0389(18) 0.049(2) 0.0383(17) -0.0071(15) 0.0036(14) -0.0013(15)
C24 0.050(2) 0.058(2) 0.0405(19) 0.0057(17) 0.0091(16) -0.0059(17)
C25 0.0393(18) 0.0319(16) 0.0503(19) -0.0103(15) -0.0016(15) -0.0153(14)
C26 0.0418(19) 0.0375(17) 0.052(2) -0.0134(15) 0.0092(16) -0.0115(15)
C27 0.057(2) 0.0442(19) 0.0446(19) -0.0177(16) -0.0086(17) -0.0090(17)
C28 0.052(2) 0.0405(19) 0.069(2) -0.0239(18) 0.0053(18) -0.0206(16)
C29 0.0233(14) 0.0288(14) 0.0272(14) -0.0013(12) -0.0005(12) -0.0037(11)
C30 0.0245(14) 0.0273(14) 0.0274(14) -0.0071(12) -0.0045(12) -0.0027(11)
C31 0.0293(15) 0.0327(15) 0.0264(14) -0.0036(12) -0.0038(12) -0.0056(12)
C32 0.0378(17) 0.0308(16) 0.0365(17) -0.0018(13) -0.0020(14) -0.0083(13)
C33 0.0409(18) 0.0312(16) 0.0439(18) -0.0091(14) -0.0027(15) -0.0113(14)
C34 0.0280(15) 0.0385(16) 0.0311(15) -0.0114(13) -0.0033(12) -0.0053(13)
C35 0.0407(18) 0.0393(17) 0.0235(14) -0.0005(13) -0.0035(13) -0.0072(14)
C36 0.077(3) 0.057(2) 0.0299(17) 0.0079(16) -0.0002(17) -0.015(2)
C37 0.045(2) 0.058(2) 0.0277(16) -0.0028(15) -0.0087(14) -0.0025(16)
C38 0.048(2) 0.058(2) 0.0302(17) -0.0088(15) 0.0021(15) -0.0103(17)
C39 0.046(2) 0.052(2) 0.0334(17) -0.0209(15) 0.0026(15) -0.0151(16)
C40 0.134(4) 0.074(3) 0.048(2) -0.038(2) 0.007(2) -0.044(3)
C41 0.045(2) 0.075(3) 0.048(2) -0.0275(19) 0.0101(17) 0.0018(18)
C42 0.049(2) 0.095(3) 0.0283(17) -0.0130(18) -0.0077(16) -0.006(2)
C43 0.0266(15) 0.0298(15) 0.0364(16) -0.0036(13) -0.0048(13) -0.0091(12)
C44 0.0270(15) 0.0340(16) 0.0363(16) -0.0046(13) -0.0065(13) -0.0071(12)
C45 0.0327(17) 0.0437(18) 0.0366(17) -0.0040(14) -0.0008(14) -0.0088(14)
C46 0.0353(19) 0.061(2) 0.056(2) -0.0060(19) 0.0107(17) -0.0026(17)
C47 0.039(2) 0.049(2) 0.072(3) 0.0017(19) 0.0060(19) 0.0069(16)
C48 0.0273(16) 0.0374(17) 0.0511(19) -0.0007(15) -0.0036(15) -0.0032(13)
C49 0.0361(18) 0.063(2) 0.0363(17) -0.0047(16) 0.0046(14) -0.0133(16)
C50 0.056(2) 0.082(3) 0.049(2) -0.010(2) 0.0173(19) -0.011(2)
C51 0.062(2) 0.056(2) 0.0401(19) 0.0071(17) 0.0044(17) -0.0145(19)
C52 0.055(2) 0.085(3) 0.0335(18) -0.0032(18) -0.0056(16) -0.023(2)
C53 0.0320(17) 0.0325(16) 0.057(2) 0.0050(15) -0.0079(15) -0.0044(13)
C54 0.084(3) 0.043(2) 0.060(2) 0.0122(18) -0.038(2) -0.028(2)
C55 0.049(2) 0.0312(17) 0.061(2) -0.0032(16) -0.0125(17) -0.0134(15)
C56 0.053(3) 0.070(3) 0.113(4) 0.038(3) 0.007(3) 0.024(2)
C57 0.0455(19) 0.0417(18) 0.0352(17) -0.0090(14) 0.0026(15) -0.0109(15)
C58 0.052(2) 0.0452(19) 0.0311(16) -0.0099(14) 0.0032(15) 0.0002(16)
C59 0.0479(19) 0.0347(17) 0.0403(18) -0.0143(14) -0.0075(15) 0.0061(15)
C60 0.0376(17) 0.0250(14) 0.0355(16) -0.0064(12) -0.0088(13) 0.0040(12)
C61 0.0334(16) 0.0244(14) 0.0325(15) -0.0060(12) -0.0074(13) 0.0014(12)
C62 0.0312(15) 0.0229(14) 0.0294(15) -0.0029(12) -0.0078(12) 0.0017(12)
C63 0.0394(17) 0.0251(14) 0.0363(16) -0.0061(13) -0.0094(14) -0.0024(13)
C64 0.0412(18) 0.0308(16) 0.0404(17) 0.0032(14) -0.0120(14) -0.0121(14)
C65 0.051(2) 0.0460(19) 0.0320(16) 0.0022(15) -0.0017(15) -0.0197(16)
C66 0.050(2) 0.0398(18) 0.0355(17) -0.0095(14) 0.0009(15) -0.0185(15)
C67 0.047(2) 0.0334(17) 0.0473(19) -0.0177(15) -0.0121(16) -0.0023(14)
C68 0.0419(18) 0.0264(15) 0.054(2) -0.0112(14) -0.0125(16) -0.0068(13)
C69 0.068(2) 0.050(2) 0.045(2) -0.0216(17) 0.0036(18) -0.0064(18)
C70 0.067(2) 0.045(2) 0.049(2) 0.0059(17) -0.0122(18) -0.0309(18)
C71 0.056(2) 0.0327(17) 0.0370(17) -0.0105(14) 0.0041(16) -0.0099(15)
C72 0.056(2) 0.0364(17) 0.0371(18) -0.0090(14) 0.0002(16) -0.0030(15)
C73 0.059(2) 0.0290(16) 0.0354(17) -0.0081(14) -0.0106(16) 0.0058(15)
C74 0.050(2) 0.0267(15) 0.0395(17) -0.0066(13) -0.0154(15) 0.0033(14)
C75 0.0405(17) 0.0226(14) 0.0366(16) -0.0032(12) -0.0097(14) 0.0010(13)
C76 0.0414(18) 0.0212(14) 0.0410(17) -0.0013(13) -0.0137(14) 0.0009(13)
C77 0.0368(17) 0.0262(15) 0.056(2) -0.0048(15) -0.0163(16) -0.0006(13)
C78 0.0365(18) 0.0294(16) 0.065(2) 0.0015(16) -0.0200(17) -0.0014(14)
C79 0.0386(19) 0.0381(18) 0.057(2) 0.0091(17) -0.0071(16) -0.0045(15)
C80 0.047(2) 0.0392(18) 0.047(2) -0.0020(16) -0.0044(16) -0.0074(15)
C81 0.063(2) 0.0296(16) 0.053(2) -0.0140(15) -0.0188(18) -0.0009(16)
C82 0.053(2) 0.0282(16) 0.068(2) -0.0110(17) -0.0239(19) -0.0051(15)
C83 0.076(3) 0.0379(19) 0.047(2) -0.0169(16) -0.0096(18) -0.0004(18)
C84 0.052(2) 0.0381(19) 0.086(3) -0.0031(19) -0.012(2) -0.0153(17)
C1S 0.083(4) 0.079(4) 0.073(4) -0.003(3) 0.017(3) -0.020(3)
C2S 0.055(3) 0.063(3) 0.051(2) -0.003(2) 0.003(2) -0.004(2)
C3S 0.065(3) 0.075(3) 0.054(3) 0.016(3) 0.008(3) 0.004(3)
C4S 0.071(4) 0.083(4) 0.064(3) 0.007(3) -0.011(3) 0.006(3)
C5S 0.053(3) 0.086(4) 0.072(3) -0.022(3) -0.006(3) 0.001(3)
C6S 0.091(4) 0.087(4) 0.121(4) -0.046(3) 0.001(4) 0.009(3)
C7S 0.064(3) 0.084(3) 0.107(4) -0.021(3) -0.012(3) 0.024(3)
C1A 0.060(6) 0.080(6) 0.091(5) -0.025(5) 0.003(5) 0.006(6)
C2A 0.067(4) 0.080(4) 0.078(4) -0.015(3) 0.003(4) 0.007(4)
C3A 0.052(4) 0.068(4) 0.060(4) -0.005(4) -0.003(4) 0.000(4)
C4A 0.067(5) 0.080(5) 0.065(5) 0.010(5) 0.013(5) -0.005(5)
C5A 0.058(5) 0.069(5) 0.061(4) 0.005(4) 0.008(4) -0.006(4)
C6A 0.068(5) 0.077(5) 0.081(5) -0.002(5) 0.007(4) 0.000(5)
C7A 0.064(4) 0.070(4) 0.083(5) -0.031(4) -0.005(4) 0.014(4)

loop_
_atom_type_symbol
_atom_type_description
_atom_type_scat_dispersion_real
_atom_type_scat_dispersion_imag
_atom_type_scat_source
C C 0.0033 0.0016 'International Tables Vol C Tables 4.2.6.8 and 6.1.1.4'
H H 0.0000 0.0000 'International Tables Vol C Tables 4.2.6.8 and 6.1.1.4'
N N 0.0061 0.0033 'International Tables Vol C Tables 4.2.6.8 and 6.1.1.4'
O O 0.0106 0.0060 'International Tables Vol C Tables 4.2.6.8 and 6.1.1.4'
Te Te -0.5308 1.6751 'International Tables Vol C Tables 4.2.6.8 and 6.1.1.4'

loop_
_geom_angle_atom_site_label_1
_geom_angle_atom_site_label_2
_geom_angle_atom_site_label_3
_geom_angle
_geom_angle_site_symmetry_1
_geom_angle_site_symmetry_3
_geom_angle_publ_flag
O1 Te1 O2 80.73(7) . . ?
O1 Te1 O3 93.09(7) . . ?
O1 Te1 O4 84.64(7) . . ?
O1 Te1 N1 83.99(7) . . ?
O1 Te1 N2 85.71(7) . . ?
O2 Te1 O4 153.30(7) . . ?
O2 Te1 N1 127.57(7) . . ?
O2 Te1 N2 72.05(7) . . ?
O3 Te1 O2 79.53(7) . . ?
O3 Te1 O4 79.09(7) . . ?
O3 Te1 N1 151.41(7) . . ?
O3 Te1 N2 151.39(7) . . ?
O4 Te1 N1 72.32(7) . . ?
O4 Te1 N2 129.06(7) . . ?
N1 Te1 N2 56.96(7) . . ?
O5 Te2 O6 79.25(7) . . ?
O5 Te2 O8 82.59(7) . . ?
O5 Te2 N3 148.44(7) . . ?
O5 Te2 N4 155.98(7) . . ?
O6 Te2 O8 154.87(8) . . ?
O6 Te2 N3 70.33(7) . . ?
O6 Te2 N4 123.58(7) . . ?
O7 Te2 O5 92.90(8) . . ?
O7 Te2 O6 82.98(7) . . ?
O7 Te2 O8 80.73(7) . . ?
O7 Te2 N3 91.58(7) . . ?
O7 Te2 N4 83.64(7) . . ?
O8 Te2 N3 128.94(7) . . ?
O8 Te2 N4 73.39(7) . . ?
N3 Te2 N4 55.57(7) . . ?
C1 O1 Te1 113.03(15) . . ?
C2 O2 Te1 111.02(15) . . ?
C15 O3 Te1 115.13(15) . . ?
C16 O4 Te1 113.04(16) . . ?
C29 O5 Te2 113.89(15) . . ?
C30 O6 Te2 112.14(15) . . ?
C43 O7 Te2 113.77(16) . . ?
C44 O8 Te2 112.03(16) . . ?
C57 N1 Te1 118.77(18) . . ?
C57 N1 C61 117.4(2) . . ?
C61 N1 Te1 123.70(18) . . ?
C62 N2 Te1 122.92(18) . . ?
C66 N2 Te1 118.97(18) . . ?
C66 N2 C62 117.6(2) . . ?
C71 N3 Te2 117.63(19) . . ?
C71 N3 C75 117.3(3) . . ?
C75 N3 Te2 124.58(19) . . ?
C76 N4 Te2 123.78(19) . . ?
C80 N4 Te2 119.2(2) . . ?
C80 N4 C76 116.6(3) . . ?
O1 C1 C2 115.9(2) . . ?
O1 C1 C6 121.3(2) . . ?
C6 C1 C2 122.7(3) . . ?
O2 C2 C1 114.9(2) . . ?
O2 C2 C3 123.3(2) . . ?
C3 C2 C1 121.7(3) . . ?
C2 C3 C7 122.2(3) . . ?
C4 C3 C2 114.9(3) . . ?
C4 C3 C7 122.8(3) . . ?
C3 C4 H4 118.3 . . ?
C5 C4 C3 123.4(3) . . ?
C5 C4 H4 118.3 . . ?
C4 C5 H5 119.0 . . ?
C4 C5 C6 122.1(3) . . ?
C6 C5 H5 119.0 . . ?
C1 C6 C11 122.1(3) . . ?
C5 C6 C1 115.0(3) . . ?
C5 C6 C11 122.9(3) . . ?
C3 C7 C8 111.5(3) . . ?
C3 C7 C9 111.0(2) . . ?
C3 C7 C10 109.7(2) . . ?
C9 C7 C8 108.3(3) . . ?
C10 C7 C8 107.0(2) . . ?
C10 C7 C9 109.2(3) . . ?
C7 C8 H8A 109.5 . . ?
C7 C8 H8B 109.5 . . ?
C7 C8 H8C 109.5 . . ?
H8A C8 H8B 109.5 . . ?
H8A C8 H8C 109.5 . . ?
H8B C8 H8C 109.5 . . ?
C7 C9 H9A 109.5 . . ?
C7 C9 H9B 109.5 . . ?
C7 C9 H9C 109.5 . . ?
H9A C9 H9B 109.5 . . ?
H9A C9 H9C 109.5 . . ?
H9B C9 H9C 109.5 . . ?
C7 C10 H10A 109.5 . . ?
C7 C10 H10B 109.5 . . ?
C7 C10 H10C 109.5 . . ?
H10A C10 H10B 109.5 . . ?
H10A C10 H10C 109.5 . . ?
H10B C10 H10C 109.5 . . ?
C6 C11 C12 110.8(2) . . ?
C6 C11 C13 108.9(2) . . ?
C12 C11 C13 110.1(3) . . ?
C14 C11 C6 111.7(3) . . ?
C14 C11 C12 108.0(3) . . ?
C14 C11 C13 107.3(3) . . ?
C11 C12 H12A 109.5 . . ?
C11 C12 H12B 109.5 . . ?
C11 C12 H12C 109.5 . . ?
H12A C12 H12B 109.5 . . ?
H12A C12 H12C 109.5 . . ?
H12B C12 H12C 109.5 . . ?
C11 C13 H13A 109.5 . . ?
C11 C13 H13B 109.5 . . ?
C11 C13 H13C 109.5 . . ?
H13A C13 H13B 109.5 . . ?
H13A C13 H13C 109.5 . . ?
H13B C13 H13C 109.5 . . ?
C11 C14 H14A 109.5 . . ?
C11 C14 H14B 109.5 . . ?
C11 C14 H14C 109.5 . . ?
H14A C14 H14B 109.5 . . ?
H14A C14 H14C 109.5 . . ?
H14B C14 H14C 109.5 . . ?
O3 C15 C16 115.1(2) . . ?
O3 C15 C20 121.4(2) . . ?
C20 C15 C16 123.5(2) . . ?
O4 C16 C15 115.0(2) . . ?
O4 C16 C17 123.7(2) . . ?
C15 C16 C17 121.3(2) . . ?
C16 C17 C21 121.8(3) . . ?
C18 C17 C16 114.6(3) . . ?
C18 C17 C21 123.6(3) . . ?
C17 C18 H18 118.2 . . ?
C19 C18 C17 123.5(3) . . ?
C19 C18 H18 118.2 . . ?
C18 C19 H19 118.9 . . ?
C18 C19 C20 122.1(3) . . ?
C20 C19 H19 118.9 . . ?
C15 C20 C19 115.0(3) . . ?
C15 C20 C25 121.9(2) . . ?
C19 C20 C25 123.1(2) . . ?
C17 C21 C22 109.2(2) . . ?
C17 C21 C24 111.9(3) . . ?
C22 C21 C24 107.0(3) . . ?
C23 C21 C17 110.2(2) . . ?
C23 C21 C22 111.2(3) . . ?
C23 C21 C24 107.3(3) . . ?
C21 C22 H22A 109.5 . . ?
C21 C22 H22B 109.5 . . ?
C21 C22 H22C 109.5 . . ?
H22A C22 H22B 109.5 . . ?
H22A C22 H22C 109.5 . . ?
H22B C22 H22C 109.5 . . ?
C21 C23 H23A 109.5 . . ?
C21 C23 H23B 109.5 . . ?
C21 C23 H23C 109.5 . . ?
H23A C23 H23B 109.5 . . ?
H23A C23 H23C 109.5 . . ?
H23B C23 H23C 109.5 . . ?
C21 C24 H24A 109.5 . . ?
C21 C24 H24B 109.5 . . ?
C21 C24 H24C 109.5 . . ?
H24A C24 H24B 109.5 . . ?
H24A C24 H24C 109.5 . . ?
H24B C24 H24C 109.5 . . ?
C20 C25 C26 108.8(2) . . ?
C20 C25 C27 111.1(3) . . ?
C27 C25 C26 110.0(3) . . ?
C28 C25 C20 111.7(3) . . ?
C28 C25 C26 107.7(3) . . ?
C28 C25 C27 107.6(3) . . ?
C25 C26 H26A 109.5 . . ?
C25 C26 H26B 109.5 . . ?
C25 C26 H26C 109.5 . . ?
H26A C26 H26B 109.5 . . ?
H26A C26 H26C 109.5 . . ?
H26B C26 H26C 109.5 . . ?
C25 C27 H27A 109.5 . . ?
C25 C27 H27B 109.5 . . ?
C25 C27 H27C 109.5 . . ?
H27A C27 H27B 109.5 . . ?
H27A C27 H27C 109.5 . . ?
H27B C27 H27C 109.5 . . ?
C25 C28 H28A 109.5 . . ?
C25 C28 H28B 109.5 . . ?
C25 C28 H28C 109.5 . . ?
H28A C28 H28B 109.5 . . ?
H28A C28 H28C 109.5 . . ?
H28B C28 H28C 109.5 . . ?
O5 C29 C30 115.0(2) . . ?
O5 C29 C34 122.3(2) . . ?
C34 C29 C30 122.6(2) . . ?
O6 C30 C29 114.7(2) . . ?
O6 C30 C31 123.5(2) . . ?
C29 C30 C31 121.9(2) . . ?
C30 C31 C35 122.1(2) . . ?
C32 C31 C30 115.3(2) . . ?
C32 C31 C35 122.6(2) . . ?
C31 C32 H32 118.7 . . ?
C33 C32 C31 122.7(3) . . ?
C33 C32 H32 118.7 . . ?
C32 C33 H33 118.9 . . ?
C32 C33 C34 122.3(3) . . ?
C34 C33 H33 118.9 . . ?
C29 C34 C33 115.2(3) . . ?
C29 C34 C39 122.1(3) . . ?
C33 C34 C39 122.7(3) . . ?
C36 C35 C31 110.9(3) . . ?
C36 C35 C37 107.4(3) . . ?
C37 C35 C31 109.8(2) . . ?
C38 C35 C31 109.0(2) . . ?
C38 C35 C36 108.8(3) . . ?
C38 C35 C37 111.0(3) . . ?
C35 C36 H36A 109.5 . . ?
C35 C36 H36B 109.5 . . ?
C35 C36 H36C 109.5 . . ?
H36A C36 H36B 109.5 . . ?
H36A C36 H36C 109.5 . . ?
H36B C36 H36C 109.5 . . ?
C35 C37 H37A 109.5 . . ?
C35 C37 H37B 109.5 . . ?
C35 C37 H37C 109.5 . . ?
H37A C37 H37B 109.5 . . ?
H37A C37 H37C 109.5 . . ?
H37B C37 H37C 109.5 . . ?
C35 C38 H38A 109.5 . . ?
C35 C38 H38B 109.5 . . ?
C35 C38 H38C 109.5 . . ?
H38A C38 H38B 109.5 . . ?
H38A C38 H38C 109.5 . . ?
H38B C38 H38C 109.5 . . ?
C40 C39 C34 111.4(3) . . ?
C41 C39 C34 109.5(3) . . ?
C41 C39 C40 108.2(3) . . ?
C42 C39 C34 109.6(3) . . ?
C42 C39 C40 107.9(3) . . ?
C42 C39 C41 110.3(3) . . ?
C39 C40 H40A 109.5 . . ?
C39 C40 H40B 109.5 . . ?
C39 C40 H40C 109.5 . . ?
H40A C40 H40B 109.5 . . ?
H40A C40 H40C 109.5 . . ?
H40B C40 H40C 109.5 . . ?
C39 C41 H41A 109.5 . . ?
C39 C41 H41B 109.5 . . ?
C39 C41 H41C 109.5 . . ?
H41A C41 H41B 109.5 . . ?
H41A C41 H41C 109.5 . . ?
H41B C41 H41C 109.5 . . ?
C39 C42 H42A 109.5 . . ?
C39 C42 H42B 109.5 . . ?
C39 C42 H42C 109.5 . . ?
H42A C42 H42B 109.5 . . ?
H42A C42 H42C 109.5 . . ?
H42B C42 H42C 109.5 . . ?
O7 C43 C44 115.7(3) . . ?
O7 C43 C48 121.2(3) . . ?
C44 C43 C48 123.0(3) . . ?
O8 C44 C43 115.3(3) . . ?
O8 C44 C45 122.7(3) . . ?
C43 C44 C45 122.1(3) . . ?
C44 C45 C49 122.9(3) . . ?
C46 C45 C44 114.7(3) . . ?
C46 C45 C49 122.4(3) . . ?
C45 C46 H46 118.4 . . ?
C47 C46 C45 123.2(3) . . ?
C47 C46 H46 118.4 . . ?
C46 C47 H47 118.5 . . ?
C46 C47 C48 122.9(3) . . ?
C48 C47 H47 118.5 . . ?
C43 C48 C53 122.9(3) . . ?
C47 C48 C43 114.0(3) . . ?
C47 C48 C53 122.7(3) . . ?
C45 C49 C52 108.4(3) . . ?
C50 C49 C45 112.4(3) . . ?
C50 C49 C51 107.6(3) . . ?
C50 C49 C52 107.8(3) . . ?
C51 C49 C45 110.9(3) . . ?
C51 C49 C52 109.7(3) . . ?
C49 C50 H50A 109.5 . . ?
C49 C50 H50B 109.5 . . ?
C49 C50 H50C 109.5 . . ?
H50A C50 H50B 109.5 . . ?
H50A C50 H50C 109.5 . . ?
H50B C50 H50C 109.5 . . ?
C49 C51 H51A 109.5 . . ?
C49 C51 H51B 109.5 . . ?
C49 C51 H51C 109.5 . . ?
H51A C51 H51B 109.5 . . ?
H51A C51 H51C 109.5 . . ?
H51B C51 H51C 109.5 . . ?
C49 C52 H52A 109.5 . . ?
C49 C52 H52B 109.5 . . ?
C49 C52 H52C 109.5 . . ?
H52A C52 H52B 109.5 . . ?
H52A C52 H52C 109.5 . . ?
H52B C52 H52C 109.5 . . ?
C48 C53 C56 112.2(3) . . ?
C54 C53 C48 112.7(3) . . ?
C54 C53 C56 107.8(3) . . ?
C55 C53 C48 108.6(3) . . ?
C55 C53 C54 107.8(3) . . ?
C55 C53 C56 107.7(3) . . ?
C53 C54 H54A 109.5 . . ?
C53 C54 H54B 109.5 . . ?
C53 C54 H54C 109.5 . . ?
H54A C54 H54B 109.5 . . ?
H54A C54 H54C 109.5 . . ?
H54B C54 H54C 109.5 . . ?
C53 C55 H55A 109.5 . . ?
C53 C55 H55B 109.5 . . ?
C53 C55 H55C 109.5 . . ?
H55A C55 H55B 109.5 . . ?
H55A C55 H55C 109.5 . . ?
H55B C55 H55C 109.5 . . ?
C53 C56 H56A 109.5 . . ?
C53 C56 H56B 109.5 . . ?
C53 C56 H56C 109.5 . . ?
H56A C56 H56B 109.5 . . ?
H56A C56 H56C 109.5 . . ?
H56B C56 H56C 109.5 . . ?
N1 C57 H57 118.1 . . ?
N1 C57 C58 123.8(3) . . ?
C58 C57 H57 118.1 . . ?
C57 C58 H58 119.7 . . ?
C59 C58 C57 120.6(3) . . ?
C59 C58 H58 119.7 . . ?
C58 C59 C60 117.4(3) . . ?
C58 C59 C69 121.1(3) . . ?
C60 C59 C69 121.5(3) . . ?
C59 C60 C61 118.7(3) . . ?
C59 C60 C67 122.7(3) . . ?
C61 C60 C67 118.6(3) . . ?
N1 C61 C60 122.1(3) . . ?
N1 C61 C62 118.3(2) . . ?
C60 C61 C62 119.5(2) . . ?
N2 C62 C61 117.8(2) . . ?
N2 C62 C63 122.3(3) . . ?
C63 C62 C61 120.0(3) . . ?
C62 C63 C64 118.5(3) . . ?
C62 C63 C68 118.7(3) . . ?
C64 C63 C68 122.8(3) . . ?
C63 C64 C70 120.9(3) . . ?
C65 C64 C63 117.7(3) . . ?
C65 C64 C70 121.4(3) . . ?
C64 C65 H65 119.9 . . ?
C64 C65 C66 120.2(3) . . ?
C66 C65 H65 119.9 . . ?
N2 C66 C65 123.8(3) . . ?
N2 C66 H66 118.1 . . ?
C65 C66 H66 118.1 . . ?
C60 C67 H67 119.2 . . ?
C68 C67 C60 121.5(3) . . ?
C68 C67 H67 119.2 . . ?
C63 C68 H68 119.2 . . ?
C67 C68 C63 121.6(3) . . ?
C67 C68 H68 119.2 . . ?
C59 C69 H69A 109.5 . . ?
C59 C69 H69B 109.5 . . ?
C59 C69 H69C 109.5 . . ?
H69A C69 H69B 109.5 . . ?
H69A C69 H69C 109.5 . . ?
H69B C69 H69C 109.5 . . ?
C64 C70 H70A 109.5 . . ?
C64 C70 H70B 109.5 . . ?
C64 C70 H70C 109.5 . . ?
H70A C70 H70B 109.5 . . ?
H70A C70 H70C 109.5 . . ?
H70B C70 H70C 109.5 . . ?
N3 C71 H71 117.7 . . ?
N3 C71 C72 124.6(3) . . ?
C72 C71 H71 117.7 . . ?
C71 C72 H72 120.0 . . ?
C73 C72 C71 119.9(3) . . ?
C73 C72 H72 120.0 . . ?
C72 C73 C74 117.4(3) . . ?
C72 C73 C83 121.0(3) . . ?
C74 C73 C83 121.6(3) . . ?
C73 C74 C81 123.1(3) . . ?
C75 C74 C73 118.6(3) . . ?
C75 C74 C81 118.3(3) . . ?
N3 C75 C74 122.1(3) . . ?
N3 C75 C76 117.9(3) . . ?
C74 C75 C76 120.0(3) . . ?
N4 C76 C75 117.6(2) . . ?
N4 C76 C77 122.9(3) . . ?
C77 C76 C75 119.5(3) . . ?
C76 C77 C82 118.4(3) . . ?
C78 C77 C76 118.7(3) . . ?
C78 C77 C82 123.0(3) . . ?
C77 C78 C84 122.0(3) . . ?
C79 C78 C77 117.1(3) . . ?
C79 C78 C84 120.9(3) . . ?
C78 C79 H79 119.8 . . ?
C78 C79 C80 120.4(3) . . ?
C80 C79 H79 119.8 . . ?
N4 C80 C79 124.3(3) . . ?
N4 C80 H80 117.8 . . ?
C79 C80 H80 117.8 . . ?
C74 C81 H81 119.1 . . ?
C82 C81 C74 121.9(3) . . ?
C82 C81 H81 119.1 . . ?
C77 C82 H82 119.0 . . ?
C81 C82 C77 122.0(3) . . ?
C81 C82 H82 119.0 . . ?
C73 C83 H83A 109.5 . . ?
C73 C83 H83B 109.5 . . ?
C73 C83 H83C 109.5 . . ?
H83A C83 H83B 109.5 . . ?
H83A C83 H83C 109.5 . . ?
H83B C83 H83C 109.5 . . ?
C78 C84 H84A 109.5 . . ?
C78 C84 H84B 109.5 . . ?
C78 C84 H84C 109.5 . . ?
H84A C84 H84B 109.5 . . ?
H84A C84 H84C 109.5 . . ?
H84B C84 H84C 109.5 . . ?
H1SA C1S H1SB 109.5 . . ?
H1SA C1S H1SC 109.5 . . ?
H1SB C1S H1SC 109.5 . . ?
C2S C1S H1SA 109.5 . . ?
C2S C1S H1SB 109.5 . . ?
C2S C1S H1SC 109.5 . . ?
C3S C2S C1S 116.2(4) . . ?
C3S C2S C7S 120.0 . . ?
C7S C2S C1S 123.8(4) . . ?
C2S C3S H3S 120.0 . . ?
C4S C3S C2S 120.0 . . ?
C4S C3S H3S 120.0 . . ?
C3S C4S H4S 120.0 . . ?
C3S C4S C5S 120.0 . . ?
C5S C4S H4S 120.0 . . ?
C4S C5S H5S 120.0 . . ?
C6S C5S C4S 120.0 . . ?
C6S C5S H5S 120.0 . . ?
C5S C6S H6S 120.0 . . ?
C7S C6S C5S 120.0 . . ?
C7S C6S H6S 120.0 . . ?
C2S C7S H7S 120.0 . . ?
C6S C7S C2S 120.0 . . ?
C6S C7S H7S 120.0 . . ?
H1AA C1A H1AB 109.5 . . ?
H1AA C1A H1AC 109.5 . . ?
H1AB C1A H1AC 109.5 . . ?
C2A C1A H1AA 109.5 . . ?
C2A C1A H1AB 109.5 . . ?
C2A C1A H1AC 109.5 . . ?
C3A C2A C1A 120.6(10) . . ?
C3A C2A C7A 120.0 . . ?
C7A C2A C1A 119.4(10) . . ?
C2A C3A H3A 120.0 . . ?
C2A C3A C4A 120.0 . . ?
C4A C3A H3A 120.0 . . ?
C3A C4A H4A 120.0 . . ?
C5A C4A C3A 120.0 . . ?
C5A C4A H4A 120.0 . . ?
C4A C5A H5A 120.0 . . ?
C4A C5A C6A 120.0 . . ?
C6A C5A H5A 120.0 . . ?
C5A C6A H6A 120.0 . . ?
C7A C6A C5A 120.0 . . ?
C7A C6A H6A 120.0 . . ?
C2A C7A H7A 120.0 . . ?
C6A C7A C2A 120.0 . . ?
C6A C7A H7A 120.0 . . ?

loop_
_geom_bond_atom_site_label_1
_geom_bond_atom_site_label_2
_geom_bond_distance
_geom_bond_site_symmetry_2
_geom_bond_publ_flag
Te1 O1 1.9432(18) . ?
Te1 O2 2.0456(18) . ?
Te1 O3 1.9755(17) . ?
Te1 O4 2.0491(18) . ?
Te1 N1 2.827(2) . ?
Te1 N2 2.856(2) . ?
Te2 O5 1.9709(18) . ?
Te2 O6 2.0320(18) . ?
Te2 O7 1.9507(18) . ?
Te2 O8 2.0348(19) . ?
Te2 N3 2.897(2) . ?
Te2 N4 2.927(2) . ?
O1 C1 1.392(3) . ?
O2 C2 1.376(3) . ?
O3 C15 1.382(3) . ?
O4 C16 1.368(3) . ?
O5 C29 1.386(3) . ?
O6 C30 1.371(3) . ?
O7 C43 1.385(3) . ?
O8 C44 1.367(3) . ?
N1 C57 1.321(4) . ?
N1 C61 1.361(3) . ?
N2 C62 1.357(3) . ?
N2 C66 1.312(4) . ?
N3 C71 1.308(4) . ?
N3 C75 1.363(3) . ?
N4 C76 1.358(4) . ?
N4 C80 1.323(4) . ?
C1 C2 1.396(4) . ?
C1 C6 1.396(4) . ?
C2 C3 1.396(4) . ?
C3 C4 1.389(4) . ?
C3 C7 1.533(4) . ?
C4 H4 0.9500 . ?
C4 C5 1.384(4) . ?
C5 H5 0.9500 . ?
C5 C6 1.390(4) . ?
C6 C11 1.535(4) . ?
C7 C8 1.536(4) . ?
C7 C9 1.535(4) . ?
C7 C10 1.534(4) . ?
C8 H8A 0.9800 . ?
C8 H8B 0.9800 . ?
C8 H8C 0.9800 . ?
C9 H9A 0.9800 . ?
C9 H9B 0.9800 . ?
C9 H9C 0.9800 . ?
C10 H10A 0.9800 . ?
C10 H10B 0.9800 . ?
C10 H10C 0.9800 . ?
C11 C12 1.539(4) . ?
C11 C13 1.546(4) . ?
C11 C14 1.531(4) . ?
C12 H12A 0.9800 . ?
C12 H12B 0.9800 . ?
C12 H12C 0.9800 . ?
C13 H13A 0.9800 . ?
C13 H13B 0.9800 . ?
C13 H13C 0.9800 . ?
C14 H14A 0.9800 . ?
C14 H14B 0.9800 . ?
C14 H14C 0.9800 . ?
C15 C16 1.398(4) . ?
C15 C20 1.387(4) . ?
C16 C17 1.408(4) . ?
C17 C18 1.398(4) . ?
C17 C21 1.537(4) . ?
C18 H18 0.9500 . ?
C18 C19 1.381(4) . ?
C19 H19 0.9500 . ?
C19 C20 1.396(4) . ?
C20 C25 1.536(4) . ?
C21 C22 1.541(4) . ?
C21 C23 1.523(4) . ?
C21 C24 1.543(4) . ?
C22 H22A 0.9800 . ?
C22 H22B 0.9800 . ?
C22 H22C 0.9800 . ?
C23 H23A 0.9800 . ?
C23 H23B 0.9800 . ?
C23 H23C 0.9800 . ?
C24 H24A 0.9800 . ?
C24 H24B 0.9800 . ?
C24 H24C 0.9800 . ?
C25 C26 1.541(4) . ?
C25 C27 1.541(4) . ?
C25 C28 1.531(4) . ?
C26 H26A 0.9800 . ?
C26 H26B 0.9800 . ?
C26 H26C 0.9800 . ?
C27 H27A 0.9800 . ?
C27 H27B 0.9800 . ?
C27 H27C 0.9800 . ?
C28 H28A 0.9800 . ?
C28 H28B 0.9800 . ?
C28 H28C 0.9800 . ?
C29 C30 1.393(4) . ?
C29 C34 1.392(4) . ?
C30 C31 1.396(4) . ?
C31 C32 1.390(4) . ?
C31 C35 1.536(4) . ?
C32 H32 0.9500 . ?
C32 C33 1.386(4) . ?
C33 H33 0.9500 . ?
C33 C34 1.392(4) . ?
C34 C39 1.532(4) . ?
C35 C36 1.532(4) . ?
C35 C37 1.532(4) . ?
C35 C38 1.516(4) . ?
C36 H36A 0.9800 . ?
C36 H36B 0.9800 . ?
C36 H36C 0.9800 . ?
C37 H37A 0.9800 . ?
C37 H37B 0.9800 . ?
C37 H37C 0.9800 . ?
C38 H38A 0.9800 . ?
C38 H38B 0.9800 . ?
C38 H38C 0.9800 . ?
C39 C40 1.529(4) . ?
C39 C41 1.523(4) . ?
C39 C42 1.523(5) . ?
C40 H40A 0.9800 . ?
C40 H40B 0.9800 . ?
C40 H40C 0.9800 . ?
C41 H41A 0.9800 . ?
C41 H41B 0.9800 . ?
C41 H41C 0.9800 . ?
C42 H42A 0.9800 . ?
C42 H42B 0.9800 . ?
C42 H42C 0.9800 . ?
C43 C44 1.397(4) . ?
C43 C48 1.402(4) . ?
C44 C45 1.400(4) . ?
C45 C46 1.393(5) . ?
C45 C49 1.532(4) . ?
C46 H46 0.9500 . ?
C46 C47 1.381(5) . ?
C47 H47 0.9500 . ?
C47 C48 1.400(5) . ?
C48 C53 1.531(4) . ?
C49 C50 1.527(4) . ?
C49 C51 1.529(5) . ?
C49 C52 1.541(4) . ?
C50 H50A 0.9800 . ?
C50 H50B 0.9800 . ?
C50 H50C 0.9800 . ?
C51 H51A 0.9800 . ?
C51 H51B 0.9800 . ?
C51 H51C 0.9800 . ?
C52 H52A 0.9800 . ?
C52 H52B 0.9800 . ?
C52 H52C 0.9800 . ?
C53 C54 1.529(5) . ?
C53 C55 1.528(4) . ?
C53 C56 1.540(5) . ?
C54 H54A 0.9800 . ?
C54 H54B 0.9800 . ?
C54 H54C 0.9800 . ?
C55 H55A 0.9800 . ?
C55 H55B 0.9800 . ?
C55 H55C 0.9800 . ?
C56 H56A 0.9800 . ?
C56 H56B 0.9800 . ?
C56 H56C 0.9800 . ?
C57 H57 0.9500 . ?
C57 C58 1.394(4) . ?
C58 H58 0.9500 . ?
C58 C59 1.365(4) . ?
C59 C60 1.414(4) . ?
C59 C69 1.504(4) . ?
C60 C61 1.420(4) . ?
C60 C67 1.437(4) . ?
C61 C62 1.431(4) . ?
C62 C63 1.415(4) . ?
C63 C64 1.415(4) . ?
C63 C68 1.431(4) . ?
C64 C65 1.355(4) . ?
C64 C70 1.504(4) . ?
C65 H65 0.9500 . ?
C65 C66 1.403(4) . ?
C66 H66 0.9500 . ?
C67 H67 0.9500 . ?
C67 C68 1.337(4) . ?
C68 H68 0.9500 . ?
C69 H69A 0.9800 . ?
C69 H69B 0.9800 . ?
C69 H69C 0.9800 . ?
C70 H70A 0.9800 . ?
C70 H70B 0.9800 . ?
C70 H70C 0.9800 . ?
C71 H71 0.9500 . ?
C71 C72 1.395(4) . ?
C72 H72 0.9500 . ?
C72 C73 1.366(4) . ?
C73 C74 1.418(4) . ?
C73 C83 1.510(4) . ?
C74 C75 1.417(4) . ?
C74 C81 1.429(4) . ?
C75 C76 1.448(4) . ?
C76 C77 1.417(4) . ?
C77 C78 1.414(5) . ?
C77 C82 1.432(5) . ?
C78 C79 1.369(5) . ?
C78 C84 1.516(4) . ?
C79 H79 0.9500 . ?
C79 C80 1.396(4) . ?
C80 H80 0.9500 . ?
C81 H81 0.9500 . ?
C81 C82 1.341(5) . ?
C82 H82 0.9500 . ?
C83 H83A 0.9800 . ?
C83 H83B 0.9800 . ?
C83 H83C 0.9800 . ?
C84 H84A 0.9800 . ?
C84 H84B 0.9800 . ?
C84 H84C 0.9800 . ?
C1S H1SA 0.9800 . ?
C1S H1SB 0.9800 . ?
C1S H1SC 0.9800 . ?
C1S C2S 1.507(6) . ?
C2S C3S 1.3900 . ?
C2S C7S 1.3900 . ?
C3S H3S 0.9500 . ?
C3S C4S 1.3900 . ?
C4S H4S 0.9500 . ?
C4S C5S 1.3900 . ?
C5S H5S 0.9500 . ?
C5S C6S 1.3900 . ?
C6S H6S 0.9500 . ?
C6S C7S 1.3900 . ?
C7S H7S 0.9500 . ?
C1A H1AA 0.9800 . ?
C1A H1AB 0.9800 . ?
C1A H1AC 0.9800 . ?
C1A C2A 1.493(10) . ?
C2A C3A 1.3900 . ?
C2A C7A 1.3900 . ?
C3A H3A 0.9500 . ?
C3A C4A 1.3900 . ?
C4A H4A 0.9500 . ?
C4A C5A 1.3900 . ?
C5A H5A 0.9500 . ?
C5A C6A 1.3900 . ?
C6A H6A 0.9500 . ?
C6A C7A 1.3900 . ?
C7A H7A 0.9500 . ?

loop_
_geom_torsion_atom_site_label_1
_geom_torsion_atom_site_label_2
_geom_torsion_atom_site_label_3
_geom_torsion_atom_site_label_4
_geom_torsion
_geom_torsion_site_symmetry_1
_geom_torsion_site_symmetry_2
_geom_torsion_site_symmetry_3
_geom_torsion_site_symmetry_4
_geom_torsion_publ_flag
Te1 O1 C1 C2 -16.5(3) . . . . ?
Te1 O1 C1 C6 160.4(2) . . . . ?
Te1 O2 C2 C1 13.6(3) . . . . ?
Te1 O2 C2 C3 -165.6(2) . . . . ?
Te1 O3 C15 C16 -10.6(3) . . . . ?
Te1 O3 C15 C20 167.9(2) . . . . ?
Te1 O4 C16 C15 12.9(3) . . . . ?
Te1 O4 C16 C17 -166.3(2) . . . . ?
Te1 N1 C57 C58 178.0(2) . . . . ?
Te1 N1 C61 C60 -177.6(2) . . . . ?
Te1 N1 C61 C62 -0.2(3) . . . . ?
Te1 N2 C62 C61 -7.4(3) . . . . ?
Te1 N2 C62 C63 172.3(2) . . . . ?
Te1 N2 C66 C65 -171.2(3) . . . . ?
Te2 O5 C29 C30 13.4(3) . . . . ?
Te2 O5 C29 C34 -164.0(2) . . . . ?
Te2 O6 C30 C29 -18.6(3) . . . . ?
Te2 O6 C30 C31 159.8(2) . . . . ?
Te2 O7 C43 C44 12.2(3) . . . . ?
Te2 O7 C43 C48 -164.8(2) . . . . ?
Te2 O8 C44 C43 -10.5(3) . . . . ?
Te2 O8 C44 C45 169.3(2) . . . . ?
Te2 N3 C71 C72 -174.0(3) . . . . ?
Te2 N3 C75 C74 173.0(2) . . . . ?
Te2 N3 C75 C76 -5.8(4) . . . . ?
Te2 N4 C76 C75 7.0(3) . . . . ?
Te2 N4 C76 C77 -171.4(2) . . . . ?
Te2 N4 C80 C79 170.6(2) . . . . ?
O1 C1 C2 O2 1.2(3) . . . . ?
O1 C1 C2 C3 -179.5(2) . . . . ?
O1 C1 C6 C5 178.2(2) . . . . ?
O1 C1 C6 C11 -3.6(4) . . . . ?
O2 C2 C3 C4 179.4(2) . . . . ?
O2 C2 C3 C7 1.6(4) . . . . ?
O3 C15 C16 O4 -1.9(4) . . . . ?
O3 C15 C16 C17 177.3(2) . . . . ?
O3 C15 C20 C19 -177.7(3) . . . . ?
O3 C15 C20 C25 0.0(4) . . . . ?
O4 C16 C17 C18 179.9(3) . . . . ?
O4 C16 C17 C21 0.2(4) . . . . ?
O5 C29 C30 O6 3.9(3) . . . . ?
O5 C29 C30 C31 -174.6(2) . . . . ?
O5 C29 C34 C33 176.6(2) . . . . ?
O5 C29 C34 C39 -2.8(4) . . . . ?
O6 C30 C31 C32 179.0(3) . . . . ?
O6 C30 C31 C35 -1.9(4) . . . . ?
O7 C43 C44 O8 -0.7(3) . . . . ?
O7 C43 C44 C45 179.5(2) . . . . ?
O7 C43 C48 C47 -178.3(3) . . . . ?
O7 C43 C48 C53 8.8(4) . . . . ?
O8 C44 C45 C46 180.0(3) . . . . ?
O8 C44 C45 C49 -2.4(4) . . . . ?
N1 C57 C58 C59 0.0(5) . . . . ?
N1 C61 C62 N2 4.9(4) . . . . ?
N1 C61 C62 C63 -174.8(3) . . . . ?
N2 C62 C63 C64 -2.0(4) . . . . ?
N2 C62 C63 C68 177.3(3) . . . . ?
N3 C71 C72 C73 0.6(5) . . . . ?
N3 C75 C76 N4 -0.9(4) . . . . ?
N3 C75 C76 C77 177.6(3) . . . . ?
N4 C76 C77 C78 1.4(4) . . . . ?
N4 C76 C77 C82 -179.9(3) . . . . ?
C1 C2 C3 C4 0.2(4) . . . . ?
C1 C2 C3 C7 -177.6(2) . . . . ?
C1 C6 C11 C12 62.0(4) . . . . ?
C1 C6 C11 C13 -59.2(4) . . . . ?
C1 C6 C11 C14 -177.5(3) . . . . ?
C2 C1 C6 C5 -5.1(4) . . . . ?
C2 C1 C6 C11 173.1(2) . . . . ?
C2 C3 C4 C5 -2.1(4) . . . . ?
C2 C3 C7 C8 178.8(3) . . . . ?
C2 C3 C7 C9 -60.3(4) . . . . ?
C2 C3 C7 C10 60.5(3) . . . . ?
C3 C4 C5 C6 0.4(5) . . . . ?
C4 C3 C7 C8 1.2(4) . . . . ?
C4 C3 C7 C9 122.1(3) . . . . ?
C4 C3 C7 C10 -117.1(3) . . . . ?
C4 C5 C6 C1 3.2(4) . . . . ?
C4 C5 C6 C11 -175.0(3) . . . . ?
C5 C6 C11 C12 -119.9(3) . . . . ?
C5 C6 C11 C13 118.9(3) . . . . ?
C5 C6 C11 C14 0.6(4) . . . . ?
C6 C1 C2 O2 -175.7(2) . . . . ?
C6 C1 C2 C3 3.6(4) . . . . ?
C7 C3 C4 C5 175.6(3) . . . . ?
C15 C16 C17 C18 0.8(4) . . . . ?
C15 C16 C17 C21 -179.0(3) . . . . ?
C15 C20 C25 C26 -65.3(4) . . . . ?
C15 C20 C25 C27 55.9(4) . . . . ?
C15 C20 C25 C28 176.0(3) . . . . ?
C16 C15 C20 C19 0.6(4) . . . . ?
C16 C15 C20 C25 178.4(3) . . . . ?
C16 C17 C18 C19 0.0(4) . . . . ?
C16 C17 C21 C22 61.8(4) . . . . ?
C16 C17 C21 C23 -60.7(4) . . . . ?
C16 C17 C21 C24 -179.9(3) . . . . ?
C17 C18 C19 C20 -0.4(5) . . . . ?
C18 C17 C21 C22 -118.0(3) . . . . ?
C18 C17 C21 C23 119.6(3) . . . . ?
C18 C17 C21 C24 0.3(4) . . . . ?
C18 C19 C20 C15 0.1(5) . . . . ?
C18 C19 C20 C25 -177.6(3) . . . . ?
C19 C20 C25 C26 112.3(3) . . . . ?
C19 C20 C25 C27 -126.5(3) . . . . ?
C19 C20 C25 C28 -6.4(4) . . . . ?
C20 C15 C16 O4 179.7(3) . . . . ?
C20 C15 C16 C17 -1.1(4) . . . . ?
C21 C17 C18 C19 179.7(3) . . . . ?
C29 C30 C31 C32 -2.7(4) . . . . ?
C29 C30 C31 C35 176.5(3) . . . . ?
C29 C34 C39 C40 -176.1(3) . . . . ?
C29 C34 C39 C41 64.3(4) . . . . ?
C29 C34 C39 C42 -56.8(4) . . . . ?
C30 C29 C34 C33 -0.5(4) . . . . ?
C30 C29 C34 C39 180.0(3) . . . . ?
C30 C31 C32 C33 0.5(4) . . . . ?
C30 C31 C35 C36 -172.3(3) . . . . ?
C30 C31 C35 C37 -53.8(4) . . . . ?
C30 C31 C35 C38 68.0(3) . . . . ?
C31 C32 C33 C34 1.7(5) . . . . ?
C32 C31 C35 C36 6.8(4) . . . . ?
C32 C31 C35 C37 125.2(3) . . . . ?
C32 C31 C35 C38 -112.9(3) . . . . ?
C32 C33 C34 C29 -1.6(4) . . . . ?
C32 C33 C34 C39 177.8(3) . . . . ?
C33 C34 C39 C40 4.5(5) . . . . ?
C33 C34 C39 C41 -115.2(3) . . . . ?
C33 C34 C39 C42 123.8(3) . . . . ?
C34 C29 C30 O6 -178.7(2) . . . . ?
C34 C29 C30 C31 2.8(4) . . . . ?
C35 C31 C32 C33 -178.6(3) . . . . ?
C43 C44 C45 C46 -0.2(4) . . . . ?
C43 C44 C45 C49 177.4(3) . . . . ?
C43 C48 C53 C54 -59.2(4) . . . . ?
C43 C48 C53 C55 60.2(4) . . . . ?
C43 C48 C53 C56 179.0(3) . . . . ?
C44 C43 C48 C47 4.9(4) . . . . ?
C44 C43 C48 C53 -168.0(3) . . . . ?
C44 C45 C46 C47 2.3(5) . . . . ?
C44 C45 C49 C50 177.7(3) . . . . ?
C44 C45 C49 C51 57.1(4) . . . . ?
C44 C45 C49 C52 -63.3(4) . . . . ?
C45 C46 C47 C48 -0.7(6) . . . . ?
C46 C45 C49 C50 -4.9(4) . . . . ?
C46 C45 C49 C51 -125.4(3) . . . . ?
C46 C45 C49 C52 114.1(4) . . . . ?
C46 C47 C48 C43 -2.9(5) . . . . ?
C46 C47 C48 C53 170.0(3) . . . . ?
C47 C48 C53 C54 128.5(4) . . . . ?
C47 C48 C53 C55 -112.1(4) . . . . ?
C47 C48 C53 C56 6.7(5) . . . . ?
C48 C43 C44 O8 176.3(2) . . . . ?
C48 C43 C44 C45 -3.6(4) . . . . ?
C49 C45 C46 C47 -175.3(3) . . . . ?
C57 N1 C61 C60 -1.4(4) . . . . ?
C57 N1 C61 C62 176.1(3) . . . . ?
C57 C58 C59 C60 -1.8(5) . . . . ?
C57 C58 C59 C69 178.8(3) . . . . ?
C58 C59 C60 C61 1.9(4) . . . . ?
C58 C59 C60 C67 -175.7(3) . . . . ?
C59 C60 C61 N1 -0.4(4) . . . . ?
C59 C60 C61 C62 -177.8(3) . . . . ?
C59 C60 C67 C68 175.3(3) . . . . ?
C60 C61 C62 N2 -177.6(3) . . . . ?
C60 C61 C62 C63 2.7(4) . . . . ?
C60 C67 C68 C63 1.9(5) . . . . ?
C61 N1 C57 C58 1.6(5) . . . . ?
C61 C60 C67 C68 -2.2(5) . . . . ?
C61 C62 C63 C64 177.7(3) . . . . ?
C61 C62 C63 C68 -3.0(4) . . . . ?
C62 N2 C66 C65 0.5(5) . . . . ?
C62 C63 C64 C65 1.6(4) . . . . ?
C62 C63 C64 C70 -177.7(3) . . . . ?
C62 C63 C68 C67 0.7(5) . . . . ?
C63 C64 C65 C66 -0.3(5) . . . . ?
C64 C63 C68 C67 179.9(3) . . . . ?
C64 C65 C66 N2 -0.8(5) . . . . ?
C66 N2 C62 C61 -178.8(3) . . . . ?
C66 N2 C62 C63 0.9(4) . . . . ?
C67 C60 C61 N1 177.3(3) . . . . ?
C67 C60 C61 C62 -0.1(4) . . . . ?
C68 C63 C64 C65 -177.7(3) . . . . ?
C68 C63 C64 C70 3.1(5) . . . . ?
C69 C59 C60 C61 -178.7(3) . . . . ?
C69 C59 C60 C67 3.8(5) . . . . ?
C70 C64 C65 C66 179.0(3) . . . . ?
C71 N3 C75 C74 1.6(4) . . . . ?
C71 N3 C75 C76 -177.2(3) . . . . ?
C71 C72 C73 C74 1.1(5) . . . . ?
C71 C72 C73 C83 -177.9(3) . . . . ?
C72 C73 C74 C75 -1.4(4) . . . . ?
C72 C73 C74 C81 177.2(3) . . . . ?
C73 C74 C75 N3 0.0(4) . . . . ?
C73 C74 C75 C76 178.8(3) . . . . ?
C73 C74 C81 C82 -178.3(3) . . . . ?
C74 C75 C76 N4 -179.7(3) . . . . ?
C74 C75 C76 C77 -1.2(4) . . . . ?
C74 C81 C82 C77 0.2(5) . . . . ?
C75 N3 C71 C72 -1.9(5) . . . . ?
C75 C74 C81 C82 0.3(5) . . . . ?
C75 C76 C77 C78 -177.0(3) . . . . ?
C75 C76 C77 C82 1.7(4) . . . . ?
C76 N4 C80 C79 -1.7(5) . . . . ?
C76 C77 C78 C79 -2.1(4) . . . . ?
C76 C77 C78 C84 176.9(3) . . . . ?
C76 C77 C82 C81 -1.2(5) . . . . ?
C77 C78 C79 C80 1.0(5) . . . . ?
C78 C77 C82 C81 177.4(3) . . . . ?
C78 C79 C80 N4 1.0(5) . . . . ?
C80 N4 C76 C75 178.9(3) . . . . ?
C80 N4 C76 C77 0.5(4) . . . . ?
C81 C74 C75 N3 -178.6(3) . . . . ?
C81 C74 C75 C76 0.2(4) . . . . ?
C82 C77 C78 C79 179.3(3) . . . . ?
C82 C77 C78 C84 -1.7(5) . . . . ?
C83 C73 C74 C75 177.7(3) . . . . ?
C83 C73 C74 C81 -3.8(5) . . . . ?
C84 C78 C79 C80 -178.0(3) . . . . ?
C1S C2S C3S C4S 179.6(4) . . . . ?
C1S C2S C7S C6S -179.5(4) . . . . ?
C2S C3S C4S C5S 0.0 . . . . ?
C3S C2S C7S C6S 0.0 . . . . ?
C3S C4S C5S C6S 0.0 . . . . ?
C4S C5S C6S C7S 0.0 . . . . ?
C5S C6S C7S C2S 0.0 . . . . ?
C7S C2S C3S C4S 0.0 . . . . ?
C1A C2A C3A C4A 179.2(13) . . . . ?
C1A C2A C7A C6A -179.2(13) . . . . ?
C2A C3A C4A C5A 0.0 . . . . ?
C3A C2A C7A C6A 0.0 . . . . ?
C3A C4A C5A C6A 0.0 . . . . ?
C4A C5A C6A C7A 0.0 . . . . ?
C5A C6A C7A C2A 0.0 . . . . ?
C7A C2A C3A C4A 0.0 . . . . ?
